data_2202625
loop_
_publ_author_name
'Sampson, Rebecca A.'
'Perkins, Michael V.'
'Taylor, Max R.'

_publ_section_title
;
 Conformation of (--)-membrenone-C
;
_journal_issue 12
_journal_name_full 'Acta Crystallographica Section E'
_journal_page_first o1867
_journal_page_last o1868
_journal_paper_doi 10.1107/S1600536803024796
_journal_volume 59
_journal_year 2003
_chemical_formula_iupac 'C20 H30 O4'
_chemical_formula_moiety 'C20 H30 O4'
_chemical_formula_sum 'C20 H30 O4'
_chemical_formula_weight 334.46
_chemical_name_common '(-)-Membrenone C'
_chemical_name_systematic
;(2S,2'R,3S,3'S)-(1S)-2,2'-ethane-1,1-diylbis(6-ethyl-3,5-dimethyl-2,3-dihydro-
4H-pyran-4-one)
;
_space_group_IT_number 19
_symmetry_cell_setting orthorhombic
_symmetry_space_group_name_Hall 'P 2ac 2ab'
_symmetry_space_group_name_H-M 'P 21 21 21'
_cell_angle_alpha 90.00000
_cell_angle_beta 90.00000
_cell_angle_gamma 90.00000
_cell_formula_units_Z 4
_cell_length_a 9.836(3)
_cell_length_b 13.065(4)
_cell_length_c 14.391(4)
_cell_measurement_reflns_used 3123
_cell_measurement_temperature 123(2)
_cell_measurement_theta_max 25.08
_cell_measurement_theta_min 2.60
_cell_volume 1849.3(10)
_computing_cell_refinement SMART
_computing_data_collection 'SMART (Bruker, 1999)'
_computing_data_reduction 'SAINT (Bruker, 1999) and Xtal3.7 ADDREF SORTRF (Hall et al., 2000)'
_computing_molecular_graphics Xtal3.7
_computing_publication_material 'Xtal3.7 BONDLA CIFIO'
_computing_structure_refinement 'Xtal3.7 CRYLSQ'
_computing_structure_solution 'SIR97 (Altomare et al., 1994)'
_diffrn_measured_fraction_theta_full .995
_diffrn_measured_fraction_theta_max 0.934
_diffrn_measurement_device_type 'Bruker P4 CCD area-detector'
_diffrn_measurement_method \w
_diffrn_radiation_monochromator graphite
_diffrn_radiation_source 'sealed tube'
_diffrn_radiation_type MoK\a
_diffrn_radiation_wavelength .71073
_diffrn_reflns_av_R_equivalents 0.07
_diffrn_reflns_limit_h_max 12
_diffrn_reflns_limit_h_min -12
_diffrn_reflns_limit_k_max 17
_diffrn_reflns_limit_k_min -16
_diffrn_reflns_limit_l_max 6
_diffrn_reflns_limit_l_min -18
_diffrn_reflns_number 12757
_diffrn_reflns_theta_full 26.0
_diffrn_reflns_theta_max 27.70
_diffrn_standards_decay_% 0
_diffrn_standards_number 0
_exptl_absorpt_coefficient_mu .082
_exptl_absorpt_correction_type none
_exptl_crystal_colour colourless
_exptl_crystal_density_diffrn 1.201
_exptl_crystal_density_method 'not measured'
_exptl_crystal_description needle
_exptl_crystal_F_000 728
_exptl_crystal_size_max 0.75
_exptl_crystal_size_mid 0.12
_exptl_crystal_size_min 0.11
_refine_diff_density_max .260
_refine_diff_density_min -.326
_refine_ls_extinction_method none
_refine_ls_goodness_of_fit_ref 1.203
_refine_ls_hydrogen_treatment noref
_refine_ls_number_parameters 217
_refine_ls_number_reflns 2177
_refine_ls_R_factor_gt .040
_refine_ls_shift/su_max 0.0003
_refine_ls_structure_factor_coef Fsqd
_refine_ls_weighting_details 'w = 1/[\s^2^(F~o~^2^) + (0.02F~o~^2^)^2^]^1/2^'
_refine_ls_weighting_scheme calc
_refine_ls_wR_factor_ref .079
_reflns_number_gt 1648
_reflns_number_total 2294
_reflns_threshold_expression F^2^>2\s(F^2^)
_cod_data_source_file dn6104.cif
_cod_data_source_block I
_cod_original_sg_symbol_Hall p_2ac_2ab
_cod_database_code 2202625
_cod_database_fobs_code 2202625

loop_
_symmetry_equiv_pos_as_xyz
+x,+y,+z
1/2-x,-y,1/2+z
1/2+x,1/2-y,-z
-x,1/2+y,1/2-z

loop_
_atom_site_label
_atom_site_fract_x
_atom_site_fract_y
_atom_site_fract_z
_atom_site_U_iso_or_equiv
_atom_site_adp_type
_atom_site_calc_flag
_atom_site_calc_attached_atom
_atom_site_occupancy
_atom_site_disorder_assembly
_atom_site_disorder_group
C1 .7737(3) .97960(17) .70830(14) .0241(13) Uani ? ? 1.00000 ? ?
C2 .7805(3) 1.08753(18) .66693(14) .0229(13) Uani ? ? 1.00000 ? ?
C2' .7483(3) .89901(17) .63256(14) .0226(13) Uani ? ? 1.00000 ? ?
C3 .7927(2) 1.17478(18) .73629(14) .0248(14) Uani ? ? 1.00000 ? ?
C3' .6243(3) .91530(17) .57182(13) .0221(13) Uani ? ? 1.00000 ? ?
C4 .8026(3) 1.2748(2) .68225(15) .0255(14) Uani ? ? 1.00000 ? ?
C4' .6040(3) .82316(19) .50883(14) .0260(14) Uani ? ? 1.00000 ? ?
C5 .8773(3) 1.26960(18) .59387(14) .0239(14) Uani ? ? 1.00000 ? ?
C5' .6524(3) .72541(19) .54290(14) .0252(14) Uani ? ? 1.00000 ? ?
C6 .9264(2) 1.17911(19) .56446(13) .0244(14) Uani ? ? 1.00000 ? ?
C6' .7073(3) .71902(19) .62872(15) .0247(14) Uani ? ? 1.00000 ? ?
C7 .6755(3) 1.1768(2) .80563(15) .0348(16) Uani ? ? 1.00000 ? ?
C7' .4931(3) .93527(19) .62545(15) .0306(15) Uani ? ? 1.00000 ? ?
C8 .9024(3) 1.36845(18) .54250(16) .0349(16) Uani ? ? 1.00000 ? ?
C8' .6251(3) .63131(19) .48516(16) .0360(16) Uani ? ? 1.00000 ? ?
C9 1.0178(3) 1.16186(19) .48291(15) .0300(15) Uani ? ? 1.00000 ? ?
C9' .7450(3) .62110(17) .67683(15) .0305(15) Uani ? ? 1.00000 ? ?
C10 .9428(3) 1.1174(2) .39987(16) .0407(17) Uani ? ? 1.00000 ? ?
C10' .7649(3) .62845(18) .78042(17) .0388(16) Uani ? ? 1.00000 ? ?
C11 .8992(3) .95350(18) .76603(15) .0315(15) Uani ? ? 1.00000 ? ?
O1 .89603(17) 1.08727(12) .60472(9) .0239(9) Uani ? ? 1.00000 ? ?
O1' .73589(17) .80256(11) .68176(9) .0246(9) Uani ? ? 1.00000 ? ?
O4 .7559(2) 1.35533(12) .71207(11) .0355(11) Uani ? ? 1.00000 ? ?
O4' .54170(18) .83307(14) .43506(10) .0369(11) Uani ? ? 1.00000 ? ?
H2 .69634 1.10126 .63704 .02900 Uiso ? ? 1.00000 ? ?
H2' .82189 .90175 .58980 .02900 Uiso ? ? 1.00000 ? ?
H3 .87252 1.16517 .77258 .03200 Uiso ? ? 1.00000 ? ?
H3' .64284 .97538 .53690 .02800 Uiso ? ? 1.00000 ? ?
H7a .68755 1.23257 .84726 .05200 Uiso ? ? 1.00000 ? ?
H7b .67375 1.11461 .83928 .05200 Uiso ? ? 1.00000 ? ?
H7c .59224 1.18522 .77289 .05200 Uiso ? ? 1.00000 ? ?
H7'a .42032 .94509 .58291 .04600 Uiso ? ? 1.00000 ? ?
H7'b .50349 .99545 .66228 .04600 Uiso ? ? 1.00000 ? ?
H7'c .47368 .87888 .66462 .04600 Uiso ? ? 1.00000 ? ?
H9a 1.08761 1.11532 .50063 .03700 Uiso ? ? 1.00000 ? ?
H9b 1.05719 1.22521 .46548 .03700 Uiso ? ? 1.00000 ? ?
H9'a .82733 .59700 .65037 .03800 Uiso ? ? 1.00000 ? ?
H9'b .67459 .57270 .66575 .03800 Uiso ? ? 1.00000 ? ?
H10a 1.00447 1.10793 .34993 .06200 Uiso ? ? 1.00000 ? ?
H10b .87291 1.16360 .38124 .06200 Uiso ? ? 1.00000 ? ?
H10c .90333 1.05371 .41639 .06200 Uiso ? ? 1.00000 ? ?
H10'a .78858 .56316 .80435 .05900 Uiso ? ? 1.00000 ? ?
H10'b .68328 .65144 .80868 .05900 Uiso ? ? 1.00000 ? ?
H10'c .83602 .67575 .79330 .05900 Uiso ? ? 1.00000 ? ?
H1 .69787 .97880 .74954 .03000 Uiso ? ? 1.00000 ? ?
H11a .89020 .88609 .79014 .04800 Uiso ? ? 1.00000 ? ?
H11b .90722 1.00071 .81578 .04800 Uiso ? ? 1.00000 ? ?
H11c .97757 .95717 .72777 .04800 Uiso ? ? 1.00000 ? ?
H8a .86329 1.36752 .48239 .05300 Uiso ? ? 1.00000 ? ?
H8b .99815 1.38100 .53693 .05300 Uiso ? ? 1.00000 ? ?
H8c .86381 1.42533 .57655 .05300 Uiso ? ? 1.00000 ? ?
H8'a .69304 .57924 .49619 .05200 Uiso ? ? 1.00000 ? ?
H8'b .62681 .64629 .41960 .05200 Uiso ? ? 1.00000 ? ?
H8'c .53836 .60220 .49937 .05200 Uiso ? ? 1.00000 ? ?

loop_
_atom_site_aniso_label
_atom_site_aniso_U_11
_atom_site_aniso_U_22
_atom_site_aniso_U_33
_atom_site_aniso_U_12
_atom_site_aniso_U_13
_atom_site_aniso_U_23
C1 .0325(16) .0227(13) .0170(11) -.0013(12) -.0022(11) .0019(10)
C2 .0226(15) .0225(13) .0234(12) .0007(12) .0019(11) .0026(10)
C2' .0284(15) .0186(13) .0209(11) -.0030(12) .0020(11) .0036(10)
C3 .0300(15) .0244(14) .0200(11) -.0009(12) -.0008(10) -.0015(11)
C3' .0281(15) .0175(13) .0207(11) -.0034(12) -.0005(11) .0070(10)
C4 .0250(16) .0250(15) .0265(12) -.0020(12) -.0063(11) .0001(11)
C4' .0250(15) .0309(15) .0222(12) -.0059(13) .0023(11) .0000(11)
C5 .0296(15) .0209(14) .0213(11) -.0014(12) -.0069(11) .0020(10)
C5' .0274(16) .0235(15) .0247(12) -.0045(12) .0006(11) -.0042(11)
C6 .0240(14) .0284(15) .0208(12) -.0048(13) -.0037(10) .0024(11)
C6' .0234(15) .0225(14) .0282(13) -.0031(12) .0045(10) .0005(11)
C7 .0431(18) .0277(15) .0335(14) .0001(13) .0107(12) -.0012(13)
C7' .0302(16) .0316(16) .0300(13) .0005(13) -.0028(12) .0034(12)
C8 .0457(19) .0313(17) .0276(13) -.0063(14) -.0015(13) .0007(11)
C8' .0419(19) .0326(17) .0335(14) -.0065(14) -.0008(13) -.0094(11)
C9 .0360(17) .0291(15) .0250(12) -.0074(13) .0046(11) -.0016(11)
C9' .0342(17) .0225(14) .0347(13) -.0014(13) .0035(13) .0025(11)
C10 .055(2) .0424(18) .0251(12) -.0006(15) .0001(13) -.0043(12)
C10' .055(2) .0273(15) .0340(13) .0028(15) -.0055(14) .0092(11)
C11 .0410(18) .0259(15) .0277(13) -.0002(13) -.0092(13) .0021(11)
O1 .0302(11) .0203(9) .0213(8) .0006(8) .0043(7) .0018(7)
O1' .0355(11) .0177(9) .0207(8) -.0001(8) -.0021(7) .0022(6)
O4 .0465(12) .0196(10) .0402(10) .0049(10) .0059(10) -.0036(8)
O4' .0452(12) .0415(11) .0239(9) -.0006(10) -.0091(8) -.0004(8)

loop_
_atom_type_symbol
_atom_type_scat_dispersion_real
_atom_type_scat_dispersion_imag
_atom_type_scat_source
O .008 .006 'Int Tables Vol IV Tables 2.2B and 2.3.1'
H 0 0 'Int Tables Vol IV Tables 2.2B and 2.3.1'
C .002 .002 'Int Tables Vol IV Tables 2.2B and 2.3.1'

loop_
_geom_angle_atom_site_label_1
_geom_angle_atom_site_label_2
_geom_angle_atom_site_label_3
_geom_angle
C3 C2 C1 116.01(17)
C3 C2 O1 110.25(19)
C3 C2 H2 103.0
C1 C2 O1 105.81(18)
C1 C2 H2 108.2
O1 C2 H2 113.87
C3' C2' C1 116.3(2)
C3' C2' O1' 109.6(2)
C3' C2' H2' 103.53
C1 C2' O1' 105.24(16)
C1 C2' H2' 108.1
O1' C2' H2' 114.4
C2 C3 C4 108.24(17)
C2 C3 C7 112.5(2)
C2 C3 H3 109.1
C4 C3 C7 111.6(2)
C4 C3 H3 109.9
C7 C3 H3 105.49
C2' C3' C4' 109.8(2)
C2' C3' C7' 114.40(17)
C2' C3' H3' 105.5
C4' C3' C7' 109.0(2)
C4' C3' H3' 111.36
C7' C3' H3' 106.8
C3 C4 C5 115.7(2)
C3 C4 O4 122.2(2)
C5 C4 O4 122.0(2)
C3' C4' C5' 116.95(18)
C3' C4' O4' 119.7(2)
C5' C4' O4' 123.2(2)
C4 C5 C6 119.5(2)
C4 C5 C8 117.8(2)
C6 C5 C8 122.6(2)
C4' C5' C6' 119.7(2)
C4' C5' C8' 118.3(2)
C6' C5' C8' 121.6(2)
C5 C6 C9 126.5(2)
C5 C6 O1 124.0(2)
C9 C6 O1 109.4(2)
C5' C6' C9' 125.0(2)
C5' C6' O1' 123.1(2)
C9' C6' O1' 111.95(18)
C3 C7 H7a 109.3
C3 C7 H7b 109.5
C3 C7 H7c 109.2
H7a C7 H7b 109.8
H7a C7 H7c 109.3
H7b C7 H7c 109.7
C3' C7' H7'a 109.5
C3' C7' H7'b 109.3
C3' C7' H7'c 109.8
H7'a C7' H7'b 109.1
H7'a C7' H7'c 109.7
H7'b C7' H7'c 109.4
C5 C8 H8a 111.7
C5 C8 H8b 110.4
C5 C8 H8c 110.2
H8a C8 H8b 109.0
H8a C8 H8c 108.2
H8b C8 H8c 107.2
C5' C8' H8'a 111.1
C5' C8' H8'b 111.8
C5' C8' H8'c 111.4
H8'a C8' H8'b 107.0
H8'a C8' H8'c 107.6
H8'b C8' H8'c 107.8
C6 C9 C10 112.5(2)
C6 C9 H9a 108.6
C6 C9 H9b 108.8
C10 C9 H9a 108.4
C10 C9 H9b 108.9
H9a C9 H9b 109.5
C6' C9' C10' 115.7(2)
C6' C9' H9'a 108.0
C6' C9' H9'b 108.0
C10' C9' H9'a 107.9
C10' C9' H9'b 107.6
H9'a C9' H9'b 109.5
C9 C10 H10a 109.6
C9 C10 H10b 109.2
C9 C10 H10c 109.7
H10a C10 H10b 109.3
H10a C10 H10c 109.8
H10b C10 H10c 109.3
C9' C10' H10'a 109.5
C9' C10' H10'b 109.5
C9' C10' H10'c 109.2
H10'a C10' H10'b 109.7
H10'a C10' H10'c 109.4
H10'b C10' H10'c 109.4
C2 C1 C2' 111.24(17)
C2 C1 C11 112.4(2)
C2 C1 H1 106.6
C2' C1 C11 111.4(2)
C2' C1 H1 107.9
C11 C1 H1 106.95
C1 C11 H11a 109.3
C1 C11 H11b 109.4
C1 C11 H11c 109.3
H11a C11 H11b 109.6
H11a C11 H11c 109.6
H11b C11 H11c 109.8
C2 O1 C6 115.63(17)
C2' O1' C6' 116.12(16)

loop_
_geom_bond_atom_site_label_1
_geom_bond_atom_site_label_2
_geom_bond_site_symmetry_1
_geom_bond_site_symmetry_2
_geom_bond_distance
_geom_bond_publ_flag
C2 C3 . . 1.520(3) ?
C2 C1 . . 1.532(3) ?
C2 O1 . . 1.447(3) ?
C2 H2 . . .950 ?
C2' C3' . . 1.516(3) ?
C2' C1 . . 1.536(3) ?
C2' O1' . . 1.451(3) ?
C2' H2' . . .950 ?
C3 C4 . . 1.524(3) ?
C3 C7 . . 1.525(3) ?
C3 H3 . . .952 ?
C3' C4' . . 1.520(3) ?
C3' C7' . . 1.527(4) ?
C3' H3' . . .950 ?
C4 C5 . . 1.470(3) ?
C4 O4 . . 1.226(3) ?
C4' C5' . . 1.448(3) ?
C4' O4' . . 1.233(3) ?
C5 C6 . . 1.346(3) ?
C5 C8 . . 1.508(3) ?
C5' C6' . . 1.351(3) ?
C5' C8' . . 1.508(3) ?
C6 C9 . . 1.495(3) ?
C6 O1 . . 1.366(3) ?
C6' C9' . . 1.501(3) ?
C6' O1' . . 1.361(3) ?
C7 H7a . . .951 ?
C7 H7b . . .946 ?
C7 H7c . . .951 ?
C7' H7'a . . .951 ?
C7' H7'b . . .954 ?
C7' H7'c . . .947 ?
C8 H8a . . .947 ?
C8 H8b . . .959 ?
C8 H8c . . .968 ?
C8' H8'a . . .967 ?
C8' H8'b . . .964 ?
C8' H8'c . . .956 ?
C9 C10 . . 1.520(3) ?
C9 H9a . . .952 ?
C9 H9b . . .948 ?
C9' C10' . . 1.507(3) ?
C9' H9'a . . .948 ?
C9' H9'b . . .952 ?
C10 H10a . . .948 ?
C10 H10b . . .954 ?
C10 H10c . . .948 ?
C10' H10'a . . .949 ?
C10' H10'b . . .949 ?
C10' H10'c . . .952 ?
C1 C11 . . 1.527(4) ?
C1 H1 . . .953 ?
C11 H11a . . .951 ?
C11 H11b . . .948 ?
C11 H11c . . .948 ?

loop_
_geom_torsion_atom_site_label_1
_geom_torsion_atom_site_label_2
_geom_torsion_atom_site_label_3
_geom_torsion_atom_site_label_4
_geom_torsion
_geom_torsion_publ_flag
C1 C2 C3 C4 178.2(2) ?
C1 C2 C3 C7 -58.0(3) ?
C1 C2 C3 H3 58.6 ?
O1 C2 C3 C4 58.0(2) ?
O1 C2 C3 C7 -178.26(18) ?
O1 C2 C3 H3 -61.6 ?
H2 C2 C3 C4 -63.9 ?
H2 C2 C3 C7 59.9 ?
H2 C2 C3 H3 176.6 y
C3 C2 C1 C2' 174.8(2) ?
C3 C2 C1 C11 -59.5(3) ?
C3 C2 C1 H1 57.4 ?
O1 C2 C1 C2' -62.7(2) ?
O1 C2 C1 C11 63.0(2) ?
O1 C2 C1 H1 179.94 ?
H2 C2 C1 C2' 59.7 ?
H2 C2 C1 C11 -174.58 ?
H2 C2 C1 H1 -57.7 y
C3 C2 O1 C6 -49.7(2) ?
C1 C2 O1 C6 -175.86(17) ?
H2 C2 O1 C6 65.5 ?
C1 C2' C3' C4' -173.15(19) ?
C1 C2' C3' C7' -50.2(3) ?
C1 C2' C3' H3' 66.8 ?
O1' C2' C3' C4' -54.0(2) ?
O1' C2' C3' C7' 68.9(2) ?
O1' C2' C3' H3' -174.05 ?
H2' C2' C3' C4' 68.5 ?
H2' C2' C3' C7' -168.6 ?
H2' C2' C3' H3' -51.6 y
C3' C2' C1 C2 -55.0(3) ?
C3' C2' C1 C11 178.7(2) ?
C3' C2' C1 H1 61.6 ?
O1' C2' C1 C2 -176.5(2) ?
O1' C2' C1 C11 57.2(2) ?
O1' C2' C1 H1 -59.9 ?
H2' C2' C1 C2 60.8 ?
H2' C2' C1 C11 -65.4 ?
H2' C2' C1 H1 177.5 y
C3' C2' O1' C6' 51.7(2) ?
C1 C2' O1' C6' 177.5(2) ?
H2' C2' O1' C6' -64.1 ?
C2 C3 C4 C5 -35.2(3) ?
C2 C3 C4 O4 147.5(2) ?
C7 C3 C4 C5 -159.5(2) ?
C7 C3 C4 O4 23.1(3) ?
H3 C3 C4 C5 83.8 ?
H3 C3 C4 O4 -93.5 ?
C2 C3 C7 H7a -179.9 ?
C2 C3 C7 H7b 59.9 ?
C2 C3 C7 H7c -60.3 ?
C4 C3 C7 H7a -58.0 ?
C4 C3 C7 H7b -178.2 ?
C4 C3 C7 H7c 61.6 ?
H3 C3 C7 H7a 61.3 ?
H3 C3 C7 H7b -58.9 ?
H3 C3 C7 H7c -179.1 ?
C2' C3' C4' C5' 28.5(3) ?
C2' C3' C4' O4' -155.5(2) ?
C7' C3' C4' C5' -97.5(2) ?
C7' C3' C4' O4' 78.4(3) ?
H3' C3' C4' C5' 145.0 ?
H3' C3' C4' O4' -39.1 ?
C2' C3' C7' H7'a 179.7 ?
C2' C3' C7' H7'b 60.1 ?
C2' C3' C7' H7'c -59.9 ?
C4' C3' C7' H7'a -57.0 ?
C4' C3' C7' H7'b -176.5 ?
C4' C3' C7' H7'c 63.4 ?
H3' C3' C7' H7'a 63.4 ?
H3' C3' C7' H7'b -56.1 ?
H3' C3' C7' H7'c -176.2 ?
C3 C4 C5 C6 2.6(3) ?
C3 C4 C5 C8 -173.9(2) ?
O4 C4 C5 C6 180.0(2) ?
O4 C4 C5 C8 3.5(4) ?
C3' C4' C5' C6' 2.6(3) ?
C3' C4' C5' C8' 175.8(2) ?
O4' C4' C5' C6' -173.1(2) ?
O4' C4' C5' C8' .0(4) ?
C4 C5 C6 C9 -172.3(2) ?
C4 C5 C6 O1 9.5(4) ?
C8 C5 C6 C9 4.0(4) ?
C8 C5 C6 O1 -174.2(2) ?
C4 C5 C8 H8a -120.4 ?
C4 C5 C8 H8b 118.2 ?
C4 C5 C8 H8c .0 ?
C6 C5 C8 H8a 63.3 ?
C6 C5 C8 H8b -58.1 ?
C6 C5 C8 H8c -176.4 ?
C4' C5' C6' C9' 171.9(2) ?
C4' C5' C6' O1' -8.6(4) ?
C8' C5' C6' C9' -1.0(4) ?
C8' C5' C6' O1' 178.6(2) ?
C4' C5' C8' H8'a 153.1 ?
C4' C5' C8' H8'b 33.7 ?
C4' C5' C8' H8'c -87.0 ?
C6' C5' C8' H8'a -33.9 ?
C6' C5' C8' H8'b -153.3 ?
C6' C5' C8' H8'c 86.0 ?
C5 C6 C9 C10 -104.1(3) ?
C5 C6 C9 H9a 135.8 ?
C5 C6 C9 H9b 16.7 ?
O1 C6 C9 C10 74.3(2) ?
O1 C6 C9 H9a -45.8 ?
O1 C6 C9 H9b -164.9 ?
C5 C6 O1 C2 15.2(3) ?
C9 C6 O1 C2 -163.29(18) ?
C5' C6' C9' C10' -162.5(3) ?
C5' C6' C9' H9'a 76.5 ?
C5' C6' C9' H9'b -41.8 ?
O1' C6' C9' C10' 18.0(3) ?
O1' C6' C9' H9'a -103.1 ?
O1' C6' C9' H9'b 138.6 ?
C5' C6' O1' C2' -20.1(3) ?
C9' C6' O1' C2' 159.5(2) ?
C6 C9 C10 H10a 179.8 ?
C6 C9 C10 H10b 60.2 ?
C6 C9 C10 H10c -59.6 ?
H9a C9 C10 H10a -60.0 ?
H9a C9 C10 H10b -179.7 ?
H9a C9 C10 H10c 60.6 ?
H9b C9 C10 H10a 59.1 ?
H9b C9 C10 H10b -60.6 ?
H9b C9 C10 H10c 179.7 ?
C6' C9' C10' H10'a -179.8 ?
C6' C9' C10' H10'b 59.8 ?
C6' C9' C10' H10'c -60.0 ?
H9'a C9' C10' H10'a -58.8 ?
H9'a C9' C10' H10'b -179.1 ?
H9'a C9' C10' H10'c 61.0 ?
H9'b C9' C10' H10'a 59.3 ?
H9'b C9' C10' H10'b -61.0 ?
H9'b C9' C10' H10'c 179.1 ?
C2 C1 C11 H11a 179.9 ?
C2 C1 C11 H11b 60.0 ?
C2 C1 C11 H11c -60.2 ?
C2' C1 C11 H11a -54.4 ?
C2' C1 C11 H11b -174.4 ?
C2' C1 C11 H11c 65.4 ?
H1 C1 C11 H11a 63.2 ?
H1 C1 C11 H11b -56.7 ?
H1 C1 C11 H11c -176.9 ?

loop_
_cod_related_entry_id
_cod_related_entry_database
_cod_related_entry_code
1 ChemSpider 9659245
